data_7160784
loop_
_publ_author_name
'Zhang, Zhanshuo'
'Dong, Yangkai'
'Liu, Yaxin'
'Fang, Jingrui'
'Li, Yuchen'
'Xu, Zeya'
'Zhao, Yulei'

_publ_section_title
;
 Selective electrochemical trifluoromethylation of arylamide- or
 aryl-substituted pyrrole derivatives.
;
_journal_issue 42
_journal_name_full 'Organic &amp; biomolecular chemistry'
_journal_page_first 9713
_journal_page_last 9721
_journal_paper_doi 10.1039/d5ob01482d
_journal_volume 23
_journal_year 2025
_chemical_formula_moiety '0.143(C14 H13 F3 N2 O)'
_chemical_formula_sum 'C2 H1.86 F0.43 N0.29 O0.14'
_chemical_formula_weight 40.32
_space_group_crystal_system triclinic
_space_group_IT_number 2
_space_group_name_Hall '-P 1'
_space_group_name_H-M_alt 'P -1'
_atom_sites_solution_hydrogens geom
_atom_sites_solution_primary dual
_audit_creation_date 2025-03-02
_audit_creation_method
;
Olex2 1.5
(compiled 2023.08.24 svn.re1ec1418 for OlexSys, GUI svn.r6817)
;
_audit_update_record
;
2025-08-14 deposited with the CCDC.	2025-10-13 downloaded from the CCDC.
;
_cell_angle_alpha 77.137(4)
_cell_angle_beta 72.363(4)
_cell_angle_gamma 83.642(4)
_cell_formula_units_Z 14
_cell_length_a 7.3506(11)
_cell_length_b 9.0318(12)
_cell_length_c 11.0779(17)
_cell_measurement_reflns_used 3933
_cell_measurement_temperature 273.15
_cell_measurement_theta_max 25.66
_cell_measurement_theta_min 2.32
_cell_volume 682.55(17)
_computing_cell_refinement 'SAINT V8.40A (Bruker, 2019)'
_computing_data_reduction 'SAINT V8.40A (Bruker, 2019)'
_computing_molecular_graphics 'Olex2 1.5 (Dolomanov et al., 2009)'
_computing_publication_material 'Olex2 1.5 (Dolomanov et al., 2009)'
_computing_structure_refinement 'SHELXL 2018/3 (Sheldrick, 2015)'
_computing_structure_solution 'SHELXT 2018/2 (Sheldrick, 2018)'
_diffrn_ambient_temperature 273.15
_diffrn_detector_area_resol_mean 8
_diffrn_measured_fraction_theta_full 0.999
_diffrn_measured_fraction_theta_max 0.996
_diffrn_measurement_device_type 'Bruker SMART APEX CCD area detector'
_diffrn_measurement_method '\w and \f scans'
_diffrn_radiation_monochromator graphite
_diffrn_radiation_type MoK\a
_diffrn_radiation_wavelength 0.71073
_diffrn_reflns_av_R_equivalents 0.0460
_diffrn_reflns_av_unetI/netI 0.0445
_diffrn_reflns_Laue_measured_fraction_full 0.999
_diffrn_reflns_Laue_measured_fraction_max 0.996
_diffrn_reflns_limit_h_max 9
_diffrn_reflns_limit_h_min -9
_diffrn_reflns_limit_k_max 12
_diffrn_reflns_limit_k_min -12
_diffrn_reflns_limit_l_max 14
_diffrn_reflns_limit_l_min -14
_diffrn_reflns_number 12622
_diffrn_reflns_point_group_measured_fraction_full 0.999
_diffrn_reflns_point_group_measured_fraction_max 0.996
_diffrn_reflns_theta_full 25.242
_diffrn_reflns_theta_max 28.267
_diffrn_reflns_theta_min 2.316
_diffrn_source 'sealed tube'
_diffrn_source_current 30.0
_diffrn_source_power 1.5
_diffrn_source_voltage 50.0
_diffrn_standards_number 0
_exptl_absorpt_coefficient_mu 0.116
_exptl_absorpt_correction_T_max 0.7457
_exptl_absorpt_correction_T_min 0.5423
_exptl_absorpt_correction_type none
_exptl_absorpt_process_details
;
SADABS-2016/2 (Bruker,2016/2) was used for absorption correction.
wR2(int) was 0.0957 before and 0.0722 after correction.
The Ratio of minimum to maximum transmission is 0.7272.
The \l/2 correction factor is Not present.
;
_exptl_crystal_colour 'clear light colourless'
_exptl_crystal_colour_lustre clear
_exptl_crystal_colour_modifier light
_exptl_crystal_colour_primary colourless
_exptl_crystal_density_diffrn 1.373
_exptl_crystal_description plate
_exptl_crystal_F_000 292
_refine_diff_density_max 0.277
_refine_diff_density_min -0.220
_refine_diff_density_rms 0.041
_refine_ls_extinction_coef 0.039(10)
_refine_ls_extinction_expression Fc^*^=kFc[1+0.001xFc^2^\l^3^/sin(2\q)]^-1/4^
_refine_ls_extinction_method 'SHELXL-2018/3 (Sheldrick 2018)'
_refine_ls_goodness_of_fit_ref 1.008
_refine_ls_hydrogen_treatment constr
_refine_ls_matrix_type full
_refine_ls_number_parameters 184
_refine_ls_number_reflns 3362
_refine_ls_number_restraints 4
_refine_ls_restrained_S_all 1.013
_refine_ls_R_factor_all 0.0981
_refine_ls_R_factor_gt 0.0559
_refine_ls_shift/su_max 0.000
_refine_ls_shift/su_mean 0.000
_refine_ls_structure_factor_coef Fsqd
_refine_ls_weighting_details 'w=1/[\s^2^(Fo^2^)+(0.0846P)^2^+0.1316P] where P=(Fo^2^+2Fc^2^)/3'
_refine_ls_weighting_scheme calc
_refine_ls_wR_factor_gt 0.1468
_refine_ls_wR_factor_ref 0.1747
_reflns_Friedel_coverage 0.000
_reflns_number_gt 2049
_reflns_number_total 3362
_reflns_threshold_expression 'I > 2\s(I)'
_cod_data_source_file d5ob01482d2.cif
_cod_data_source_block 250113_z2_0m
_cod_depositor_comments 'Adding full bibliography for 7160784.cif.'
_cod_database_code 7160784
_shelx_shelxl_version_number 2018/3
_shelx_space_group_comment
;
The symmetry employed for this shelxl refinement is uniquely defined
by the following loop, which should always be used as a source of
symmetry information in preference to the above space-group names.
They are only intended as comments.
;
_olex2_refinement_description
;
1. Fixed Uiso
 At 1.2 times of:
  All C(H) groups
 At 1.5 times of:
  All C(H,H,H) groups
2. Rigid bond restraints
 F3, C14
 with sigma for 1-2 distances of 0.001 and sigma for 1-3 distances of 0.001
 F2, C14
 with sigma for 1-2 distances of 0.001 and sigma for 1-3 distances of 0.002
 F1, C14
 with sigma for 1-2 distances of 0.001 and sigma for 1-3 distances of 0.002
 C2, C3
 with sigma for 1-2 distances of 0.001 and sigma for 1-3 distances of 0.002
3.a Aromatic/amide H refined with riding coordinates:
 C10(H10), C11(H11), C5(H5), C1(H1), C4(H4), C3(H3), C2(H2)
3.b Idealised Me refined as rotating group:
 C7(H7A,H7B,H7C), C13(H13A,H13B,H13C)
;
_olex2_submission_special_instructions 'No special instructions were received'

loop_
_space_group_symop_operation_xyz
'x, y, z'
'-x, -y, -z'

loop_
_atom_site_label
_atom_site_type_symbol
_atom_site_fract_x
_atom_site_fract_y
_atom_site_fract_z
_atom_site_U_iso_or_equiv
_atom_site_adp_type
_atom_site_occupancy
_atom_site_site_symmetry_order
_atom_site_calc_flag
_atom_site_refinement_flags_posn
_atom_site_refinement_flags_adp
_atom_site_refinement_flags_occupancy
_atom_site_disorder_assembly
_atom_site_disorder_group
O1 O 0.3085(2) 0.14822(19) 0.67516(15) 0.0632(5) Uani 1 1 d . . . . .
F1 F 0.5343(3) 0.1368(2) 1.09736(14) 0.1006(6) Uani 1 1 d . U . . .
N2 N 0.5416(2) 0.21947(19) 0.82039(15) 0.0469(4) Uani 1 1 d . . . . .
F2 F 0.6405(3) 0.3548(2) 1.01823(16) 0.1086(7) Uani 1 1 d . U . . .
N1 N 0.5403(2) 0.2222(2) 0.49088(16) 0.0482(4) Uani 1 1 d . . . . .
F3 F 0.8335(3) 0.1647(3) 1.03633(17) 0.1161(7) Uani 1 1 d . U . . .
C9 C 0.6072(3) 0.1865(2) 0.69828(18) 0.0433(4) Uani 1 1 d . . . . .
C8 C 0.4734(3) 0.1864(2) 0.62193(19) 0.0451(5) Uani 1 1 d . . . . .
C6 C 0.7200(3) 0.2883(2) 0.41890(18) 0.0453(5) Uani 1 1 d . . . . .
C10 C 0.7942(3) 0.1348(2) 0.67883(19) 0.0498(5) Uani 1 1 d . . . . .
H10 H 0.872775 0.104521 0.604416 0.060 Uiso 1 1 calc R U . . .
C11 C 0.8465(3) 0.1353(3) 0.7897(2) 0.0535(5) Uani 1 1 d . . . . .
H11 H 0.965110 0.105374 0.803240 0.064 Uiso 1 1 calc R U . . .
C12 C 0.6899(3) 0.1883(2) 0.87434(19) 0.0502(5) Uani 1 1 d . . . . .
C5 C 0.7625(3) 0.4268(2) 0.4341(2) 0.0559(5) Uani 1 1 d . . . . .
H5 H 0.677035 0.476335 0.494963 0.067 Uiso 1 1 calc R U . . .
C14 C 0.6738(4) 0.2118(3) 1.0076(2) 0.0675(5) Uani 1 1 d . U . . .
C1 C 0.8479(3) 0.2143(3) 0.3280(2) 0.0622(6) Uani 1 1 d . . . . .
H1 H 0.819265 0.121346 0.317062 0.075 Uiso 1 1 calc R U . . .
C4 C 0.9321(4) 0.4917(3) 0.3590(3) 0.0678(7) Uani 1 1 d . . . . .
H4 H 0.960910 0.585176 0.369018 0.081 Uiso 1 1 calc R U . . .
C7 C 0.4119(3) 0.2055(3) 0.4163(2) 0.0679(7) Uani 1 1 d . . . . .
H7A H 0.329588 0.123378 0.462658 0.102 Uiso 1 1 calc R U . . .
H7B H 0.486168 0.184157 0.333874 0.102 Uiso 1 1 calc R U . . .
H7C H 0.336056 0.298050 0.403560 0.102 Uiso 1 1 calc R U . . .
C13 C 0.3515(3) 0.2814(3) 0.8799(2) 0.0756(8) Uani 1 1 d . . . . .
H13A H 0.300831 0.343182 0.813878 0.113 Uiso 1 1 calc R U . . .
H13B H 0.359889 0.342225 0.938684 0.113 Uiso 1 1 calc R U . . .
H13C H 0.268763 0.199489 0.926121 0.113 Uiso 1 1 calc R U . . .
C3 C 1.0587(4) 0.4177(3) 0.2690(3) 0.0748(7) Uani 1 1 d . U . . .
H3 H 1.172692 0.461606 0.218067 0.090 Uiso 1 1 calc R U . . .
C2 C 1.0169(4) 0.2792(3) 0.2546(2) 0.0761(7) Uani 1 1 d . U . . .
H2 H 1.103516 0.229125 0.194609 0.091 Uiso 1 1 calc R U . . .

loop_
_atom_site_aniso_label
_atom_site_aniso_U_11
_atom_site_aniso_U_22
_atom_site_aniso_U_33
_atom_site_aniso_U_23
_atom_site_aniso_U_13
_atom_site_aniso_U_12
O1 0.0427(8) 0.0837(11) 0.0617(10) -0.0151(8) -0.0090(7) -0.0123(7)
F1 0.1267(14) 0.1238(14) 0.0422(8) -0.0066(8) -0.0072(8) -0.0369(10)
N2 0.0449(9) 0.0567(10) 0.0375(8) -0.0126(7) -0.0072(7) -0.0018(7)
F2 0.1756(19) 0.0892(11) 0.0732(11) -0.0360(9) -0.0351(11) -0.0191(11)
N1 0.0475(9) 0.0596(11) 0.0432(9) -0.0154(7) -0.0155(7) -0.0084(7)
F3 0.1141(14) 0.184(2) 0.0744(11) -0.0413(12) -0.0562(10) 0.0052(13)
C9 0.0422(10) 0.0484(11) 0.0374(9) -0.0093(8) -0.0075(7) -0.0038(8)
C8 0.0410(10) 0.0478(11) 0.0472(11) -0.0134(8) -0.0110(8) -0.0014(8)
C6 0.0509(11) 0.0518(11) 0.0355(9) -0.0074(8) -0.0165(8) -0.0035(8)
C10 0.0417(10) 0.0644(13) 0.0415(10) -0.0134(9) -0.0075(8) -0.0018(9)
C11 0.0464(11) 0.0683(14) 0.0481(11) -0.0091(10) -0.0179(9) -0.0047(9)
C12 0.0551(12) 0.0561(12) 0.0399(10) -0.0085(9) -0.0127(9) -0.0096(9)
C5 0.0576(13) 0.0507(12) 0.0630(14) -0.0120(10) -0.0226(10) -0.0013(9)
C14 0.0831(13) 0.0767(12) 0.0475(12) -0.0135(11) -0.0209(9) -0.0154(10)
C1 0.0703(15) 0.0696(15) 0.0457(12) -0.0204(10) -0.0065(10) -0.0098(11)
C4 0.0712(16) 0.0575(14) 0.0779(17) 0.0020(12) -0.0331(13) -0.0148(12)
C7 0.0664(15) 0.0887(18) 0.0644(15) -0.0251(13) -0.0338(12) -0.0062(12)
C13 0.0593(14) 0.106(2) 0.0597(14) -0.0376(14) -0.0061(11) 0.0163(13)
C3 0.0623(15) 0.0910(16) 0.0596(15) 0.0113(13) -0.0136(12) -0.0207(13)
C2 0.0684(16) 0.0992(17) 0.0491(13) -0.0164(13) 0.0030(11) -0.0083(13)

loop_
_atom_type_symbol
_atom_type_description
_atom_type_scat_dispersion_real
_atom_type_scat_dispersion_imag
_atom_type_scat_source
C C 0.0033 0.0016 'International Tables Vol C Tables 4.2.6.8 and 6.1.1.4'
H H 0.0000 0.0000 'International Tables Vol C Tables 4.2.6.8 and 6.1.1.4'
F F 0.0171 0.0103 'International Tables Vol C Tables 4.2.6.8 and 6.1.1.4'
N N 0.0061 0.0033 'International Tables Vol C Tables 4.2.6.8 and 6.1.1.4'
O O 0.0106 0.0060 'International Tables Vol C Tables 4.2.6.8 and 6.1.1.4'

loop_
_geom_angle_atom_site_label_1
_geom_angle_atom_site_label_2
_geom_angle_atom_site_label_3
_geom_angle
_geom_angle_site_symmetry_1
_geom_angle_site_symmetry_3
_geom_angle_publ_flag
C9 N2 C13 126.52(18) . . ?
C12 N2 C9 107.36(16) . . ?
C12 N2 C13 126.09(18) . . ?
C8 N1 C6 125.40(16) . . ?
C8 N1 C7 117.63(17) . . ?
C6 N1 C7 116.71(17) . . ?
N2 C9 C8 120.59(16) . . ?
C10 C9 N2 107.98(17) . . ?
C10 C9 C8 130.59(18) . . ?
O1 C8 N1 120.72(18) . . ?
O1 C8 C9 120.87(18) . . ?
N1 C8 C9 118.33(16) . . ?
C5 C6 N1 121.05(18) . . ?
C5 C6 C1 119.9(2) . . ?
C1 C6 N1 118.93(18) . . ?
C9 C10 H10 125.8 . . ?
C9 C10 C11 108.33(18) . . ?
C11 C10 H10 125.8 . . ?
C10 C11 H11 126.7 . . ?
C12 C11 C10 106.61(18) . . ?
C12 C11 H11 126.7 . . ?
N2 C12 C14 123.06(19) . . ?
C11 C12 N2 109.72(18) . . ?
C11 C12 C14 127.2(2) . . ?
C6 C5 H5 120.0 . . ?
C6 C5 C4 120.0(2) . . ?
C4 C5 H5 120.0 . . ?
F1 C14 C12 112.5(2) . . ?
F2 C14 F1 106.0(2) . . ?
F2 C14 C12 112.9(2) . . ?
F3 C14 F1 107.8(2) . . ?
F3 C14 F2 107.7(2) . . ?
F3 C14 C12 109.6(2) . . ?
C6 C1 H1 120.2 . . ?
C2 C1 C6 119.7(2) . . ?
C2 C1 H1 120.2 . . ?
C5 C4 H4 120.1 . . ?
C3 C4 C5 119.8(2) . . ?
C3 C4 H4 120.1 . . ?
N1 C7 H7A 109.5 . . ?
N1 C7 H7B 109.5 . . ?
N1 C7 H7C 109.5 . . ?
H7A C7 H7B 109.5 . . ?
H7A C7 H7C 109.5 . . ?
H7B C7 H7C 109.5 . . ?
N2 C13 H13A 109.5 . . ?
N2 C13 H13B 109.5 . . ?
N2 C13 H13C 109.5 . . ?
H13A C13 H13B 109.5 . . ?
H13A C13 H13C 109.5 . . ?
H13B C13 H13C 109.5 . . ?
C4 C3 H3 119.9 . . ?
C2 C3 C4 120.2(2) . . ?
C2 C3 H3 119.9 . . ?
C1 C2 C3 120.4(2) . . ?
C1 C2 H2 119.8 . . ?
C3 C2 H2 119.8 . . ?

loop_
_geom_bond_atom_site_label_1
_geom_bond_atom_site_label_2
_geom_bond_distance
_geom_bond_site_symmetry_2
_geom_bond_publ_flag
O1 C8 1.226(2) . ?
F1 C14 1.317(3) . ?
N2 C9 1.380(2) . ?
N2 C12 1.370(3) . ?
N2 C13 1.460(3) . ?
F2 C14 1.312(3) . ?
N1 C8 1.359(3) . ?
N1 C6 1.436(2) . ?
N1 C7 1.468(3) . ?
F3 C14 1.309(3) . ?
C9 C8 1.479(3) . ?
C9 C10 1.370(3) . ?
C6 C5 1.379(3) . ?
C6 C1 1.389(3) . ?
C10 H10 0.9300 . ?
C10 C11 1.395(3) . ?
C11 H11 0.9300 . ?
C11 C12 1.363(3) . ?
C12 C14 1.506(3) . ?
C5 H5 0.9300 . ?
C5 C4 1.381(3) . ?
C1 H1 0.9300 . ?
C1 C2 1.372(3) . ?
C4 H4 0.9300 . ?
C4 C3 1.380(4) . ?
C7 H7A 0.9600 . ?
C7 H7B 0.9600 . ?
C7 H7C 0.9600 . ?
C13 H13A 0.9600 . ?
C13 H13B 0.9600 . ?
C13 H13C 0.9600 . ?
C3 H3 0.9300 . ?
C3 C2 1.375(4) . ?
C2 H2 0.9300 . ?

loop_
_geom_torsion_atom_site_label_1
_geom_torsion_atom_site_label_2
_geom_torsion_atom_site_label_3
_geom_torsion_atom_site_label_4
_geom_torsion
_geom_torsion_site_symmetry_1
_geom_torsion_site_symmetry_2
_geom_torsion_site_symmetry_3
_geom_torsion_site_symmetry_4
_geom_torsion_publ_flag
N2 C9 C8 O1 -32.7(3) . . . . ?
N2 C9 C8 N1 150.61(18) . . . . ?
N2 C9 C10 C11 0.0(2) . . . . ?
N2 C12 C14 F1 56.6(3) . . . . ?
N2 C12 C14 F2 -63.4(3) . . . . ?
N2 C12 C14 F3 176.5(2) . . . . ?
N1 C6 C5 C4 -176.66(19) . . . . ?
N1 C6 C1 C2 177.3(2) . . . . ?
C9 N2 C12 C11 -0.5(2) . . . . ?
C9 N2 C12 C14 179.29(19) . . . . ?
C9 C10 C11 C12 -0.3(2) . . . . ?
C8 N1 C6 C5 -59.1(3) . . . . ?
C8 N1 C6 C1 124.1(2) . . . . ?
C8 C9 C10 C11 -169.3(2) . . . . ?
C6 N1 C8 O1 170.71(19) . . . . ?
C6 N1 C8 C9 -12.6(3) . . . . ?
C6 C5 C4 C3 -0.1(3) . . . . ?
C6 C1 C2 C3 -1.0(4) . . . . ?
C10 C9 C8 O1 135.5(2) . . . . ?
C10 C9 C8 N1 -41.2(3) . . . . ?
C10 C11 C12 N2 0.5(2) . . . . ?
C10 C11 C12 C14 -179.3(2) . . . . ?
C11 C12 C14 F1 -123.7(3) . . . . ?
C11 C12 C14 F2 116.3(3) . . . . ?
C11 C12 C14 F3 -3.8(3) . . . . ?
C12 N2 C9 C8 170.87(17) . . . . ?
C12 N2 C9 C10 0.3(2) . . . . ?
C5 C6 C1 C2 0.5(3) . . . . ?
C5 C4 C3 C2 -0.3(4) . . . . ?
C1 C6 C5 C4 0.1(3) . . . . ?
C4 C3 C2 C1 0.9(4) . . . . ?
C7 N1 C8 O1 -3.2(3) . . . . ?
C7 N1 C8 C9 173.52(18) . . . . ?
C7 N1 C6 C5 114.9(2) . . . . ?
C7 N1 C6 C1 -61.9(3) . . . . ?
C13 N2 C9 C8 -11.1(3) . . . . ?
C13 N2 C9 C10 178.3(2) . . . . ?
C13 N2 C12 C11 -178.5(2) . . . . ?
C13 N2 C12 C14 1.3(3) . . . . ?
